data_4509143
loop_
_publ_author_name
'Mondal, Raju'
'Basu, Tannistha'
'Sadhukhan, Dipali'
'Chattopadhyay, Tanmay'
'Bhunia, Manas kumar'

_publ_contact_author
;
Dr. Raju Mondal 
;
_publ_section_title
;
 Influence of Anion on the Coordination Mode of a Flexible Neutral Ligand
 in Zn(II) Complexes: From Discrete Zero-Dimensional to Infinite 1D
 Helical Chains, 2D Nanoporous Bilayer Networks, and 3D Interpenetrated
 Metal&#x2212;Organic Frameworks
;
_journal_issue 2
_journal_name_full 'Crystal Growth &amp; Design'
_journal_page_first 1095
_journal_paper_doi 10.1021/cg800923g
_journal_volume 9
_journal_year 2009
_chemical_formula_sum 'C30 H50 N8 O11 Zn2'
_chemical_formula_weight 829.52
_chemical_name_systematic
; 
 ? 
;
_space_group_IT_number 19
_symmetry_cell_setting orthorhombic
_symmetry_space_group_name_Hall 'P 2ac 2ab'
_symmetry_space_group_name_H-M 'P 21 21 21'
_atom_sites_solution_hydrogens geom
_atom_sites_solution_primary direct
_atom_sites_solution_secondary difmap
_audit_creation_method SHELXL-97
_cell_angle_alpha 90.00
_cell_angle_beta 90.00
_cell_angle_gamma 90.00
_cell_formula_units_Z 4
_cell_length_a 12.7651(12)
_cell_length_b 12.9336(12)
_cell_length_c 22.579(2)
_cell_measurement_reflns_used 15558
_cell_measurement_temperature 120(2)
_cell_measurement_theta_max 25.59
_cell_measurement_theta_min 2.24
_cell_volume 3727.8(6)
_computing_cell_refinement 'Bruker SMART'
_computing_data_collection 'Bruker SMART'
_computing_data_reduction 'Bruker SHELXTL'
_computing_molecular_graphics 'Bruker SHELXTL'
_computing_publication_material 'Bruker SHELXTL'
_computing_structure_refinement 'SHELXL-97 (Sheldrick, 1997)'
_computing_structure_solution 'SHELXS-97 (Sheldrick, 1990)'
_diffrn_ambient_temperature 120(2)
_diffrn_detector_area_resol_mean 8
_diffrn_measured_fraction_theta_full 0.995
_diffrn_measured_fraction_theta_max 0.995
_diffrn_measurement_device_type 'Bruker APEX-2 CCD area detector'
_diffrn_measurement_method '/w scans'
_diffrn_radiation_monochromator graphite
_diffrn_radiation_source 'fine-focus sealed tube'
_diffrn_radiation_type MoK\a
_diffrn_radiation_wavelength 0.71073
_diffrn_reflns_av_R_equivalents 0.0684
_diffrn_reflns_av_sigmaI/netI 0.0590
_diffrn_reflns_limit_h_max 16
_diffrn_reflns_limit_h_min -16
_diffrn_reflns_limit_k_max 15
_diffrn_reflns_limit_k_min -16
_diffrn_reflns_limit_l_max 27
_diffrn_reflns_limit_l_min -29
_diffrn_reflns_number 46402
_diffrn_reflns_theta_full 27.51
_diffrn_reflns_theta_max 27.51
_diffrn_reflns_theta_min 0.90
_diffrn_standards_decay_% 0
_exptl_absorpt_coefficient_mu 1.353
_exptl_absorpt_correction_type none
_exptl_crystal_colour yellow
_exptl_crystal_density_diffrn 1.478
_exptl_crystal_density_meas ?
_exptl_crystal_density_method 'not measured'
_exptl_crystal_description Needle
_exptl_crystal_F_000 1736
_exptl_crystal_size_max 0.28
_exptl_crystal_size_mid 0.12
_exptl_crystal_size_min 0.08
_refine_diff_density_max 1.714
_refine_diff_density_min -1.180
_refine_diff_density_rms 0.128
_refine_ls_abs_structure_details 'Flack H D (1983), Acta Cryst. A39, 876-881'
_refine_ls_abs_structure_Flack 0.01(3)
_refine_ls_extinction_method none
_refine_ls_goodness_of_fit_ref 1.113
_refine_ls_hydrogen_treatment mixed
_refine_ls_matrix_type full
_refine_ls_number_parameters 461
_refine_ls_number_reflns 8526
_refine_ls_number_restraints 9
_refine_ls_restrained_S_all 1.116
_refine_ls_R_factor_all 0.0899
_refine_ls_R_factor_gt 0.0766
_refine_ls_shift/su_max 0.001
_refine_ls_shift/su_mean 0.000
_refine_ls_structure_factor_coef Fsqd
_refine_ls_weighting_details 'calc w=1/[\s^2^(Fo^2^)+(0.1608P)^2^+4.0751P] where P=(Fo^2^+2Fc^2^)/3'
_refine_ls_weighting_scheme calc
_refine_ls_wR_factor_gt 0.2170
_refine_ls_wR_factor_ref 0.2346
_reflns_number_gt 7286
_reflns_number_total 8526
_reflns_threshold_expression I>2\s(I)
_cod_data_source_file cg800923gsup5.cif
_cod_data_source_block rm15_0m
_cod_depositor_comments
;
The following automatic conversions were performed:

'_symmetry_cell_setting' value 'Orthorhombic' changed to
'orthorhombic' according to
/home/saulius/struct/CIF-dictionaries/cif_core.dic dictionary named
'cif_core.dic' version 2.4.2 from 2011-04-26.

Automatic conversion script
Id: cif_fix_values 1891 2012-01-12 08:04:46Z andrius 

The following automatic conversions were performed:

'_exptl_crystal_density_meas' value 'not measured' was changed to '?'
- the value is perceived as not measured.

Automatic conversion script
Id: cif_fix_values 3008 2015-01-20 13:52:24Z robertas 
;
_cod_original_sg_symbol_H-M P2(1)2(1)2(1)
_cod_database_code 4509143

loop_
_symmetry_equiv_pos_as_xyz
'x, y, z'
'-x+1/2, -y, z+1/2'
'-x, y+1/2, -z+1/2'
'x+1/2, -y+1/2, -z'

loop_
_atom_site_label
_atom_site_type_symbol
_atom_site_fract_x
_atom_site_fract_y
_atom_site_fract_z
_atom_site_U_iso_or_equiv
_atom_site_adp_type
_atom_site_occupancy
_atom_site_symmetry_multiplicity
_atom_site_calc_flag
_atom_site_refinement_flags
Zn1 Zn -0.50107(8) -0.80900(7) -0.19573(4) 0.0254(2) Uani 1 1 d .
Zn2 Zn -0.51817(8) -0.76860(7) -0.55415(4) 0.0259(2) Uani 1 1 d .
O3 O -0.5726(5) -0.7167(5) -0.1408(3) 0.0311(13) Uani 1 1 d .
N3 N -0.4405(6) -0.6763(6) -0.4988(3) 0.0278(15) Uani 1 1 d .
N1 N -0.3985(6) -0.7261(6) -0.2432(3) 0.0268(14) Uani 1 1 d .
O7 O -0.6126(6) -0.6891(6) -0.6043(3) 0.0344(14) Uani 1 1 d .
O1 O -0.4363(6) -0.9130(5) -0.1451(3) 0.0360(15) Uani 1 1 d .
N1A N -0.6019(6) -0.8802(6) -0.2500(3) 0.0251(15) Uani 1 1 d .
O5 O -0.4127(6) -0.8185(6) -0.6093(3) 0.0372(15) Uani 1 1 d .
C3 C -0.4098(8) -0.6741(7) -0.2947(3) 0.0303(18) Uani 1 1 d .
O8 O -0.5585(6) -0.5263(5) -0.5997(3) 0.0395(16) Uani 1 1 d .
N3A N -0.5921(7) -0.8809(6) -0.5095(3) 0.0301(16) Uani 1 1 d .
C2 C -0.3141(8) -0.6410(8) -0.3154(3) 0.031(2) Uani 1 1 d .
N2A N -0.7078(6) -0.8593(6) -0.2466(3) 0.0268(15) Uani 1 1 d .
H22A H -0.7380 -0.8226 -0.2185 0.032 Uiso 1 1 calc R
C2A C -0.6873(8) -0.9549(7) -0.3263(4) 0.0293(18) Uani 1 1 d .
C18 C -0.6092(7) -0.5949(8) -0.6224(4) 0.0286(18) Uani 1 1 d .
C9A C -0.4830(8) -0.9785(8) -0.3140(4) 0.0344(19) Uani 1 1 d .
H9F H -0.4321 -0.9548 -0.2845 0.052 Uiso 1 1 calc R
H9E H -0.4639 -0.9514 -0.3530 0.052 Uiso 1 1 calc R
H9D H -0.4831 -1.0543 -0.3152 0.052 Uiso 1 1 calc R
C1 C -0.2410(7) -0.6718(7) -0.2733(4) 0.0283(18) Uani 1 1 d .
C6 C -0.3846(7) -0.6924(8) -0.4487(4) 0.0302(17) Uani 1 1 d .
C11A C -0.6875(9) -0.7824(8) -0.4354(4) 0.037(2) Uani 1 1 d .
H11F H -0.6662 -0.7245 -0.4607 0.056 Uiso 1 1 calc R
H11E H -0.6616 -0.7709 -0.3951 0.056 Uiso 1 1 calc R
H11D H -0.7641 -0.7872 -0.4348 0.056 Uiso 1 1 calc R
C15 C -0.6860(9) -0.6305(8) -0.0740(4) 0.036(2) Uani 1 1 d .
H15C H -0.7612 -0.6239 -0.0661 0.054 Uiso 1 1 calc R
H15B H -0.6568 -0.5622 -0.0830 0.054 Uiso 1 1 calc R
H15A H -0.6510 -0.6590 -0.0390 0.054 Uiso 1 1 calc R
O4 O -0.7447(6) -0.7362(7) -0.1527(4) 0.052(2) Uani 1 1 d .
C13 C -0.3257(10) -0.9705(9) -0.0672(5) 0.047(3) Uani 1 1 d .
H13C H -0.2598 -0.9501 -0.0483 0.070 Uiso 1 1 calc R
H13B H -0.3184 -1.0401 -0.0839 0.070 Uiso 1 1 calc R
H13A H -0.3821 -0.9702 -0.0378 0.070 Uiso 1 1 calc R
C17 C -0.3329(10) -0.9094(9) -0.6874(4) 0.046(3) Uani 1 1 d .
H17C H -0.3348 -0.9780 -0.7058 0.070 Uiso 1 1 calc R
H17B H -0.2621 -0.8952 -0.6728 0.070 Uiso 1 1 calc R
H17A H -0.3525 -0.8570 -0.7167 0.070 Uiso 1 1 calc R
N4A N -0.5663(6) -0.9807(6) -0.5201(3) 0.0284(15) Uani 1 1 d .
H44A H -0.5296 -1.0022 -0.5507 0.034 Uiso 1 1 calc R
O6 O -0.4615(7) -0.9817(6) -0.6240(3) 0.051(2) Uani 1 1 d .
N4 N -0.4412(7) -0.5735(6) -0.5059(3) 0.0317(17) Uani 1 1 d .
H444 H -0.4727 -0.5411 -0.5352 0.038 Uiso 1 1 calc R
N2 N -0.2960(6) -0.7245(6) -0.2309(3) 0.0281(15) Uani 1 1 d .
H222 H -0.2675 -0.7535 -0.1995 0.034 Uiso 1 1 calc R
C14 C -0.6690(8) -0.7023(7) -0.1264(4) 0.0304(19) Uani 1 1 d .
O2 O -0.2946(7) -0.8195(7) -0.1240(3) 0.0477(19) Uani 1 1 d .
C3A C -0.5908(7) -0.9404(7) -0.2974(3) 0.0255(16) Uani 1 1 d .
C9 C -0.5192(7) -0.6568(8) -0.3203(4) 0.037(2) Uani 1 1 d .
H9C H -0.5713 -0.6902 -0.2947 0.055 Uiso 1 1 calc R
H9B H -0.5230 -0.6866 -0.3601 0.055 Uiso 1 1 calc R
H9A H -0.5337 -0.5824 -0.3223 0.055 Uiso 1 1 calc R
C5 C -0.3498(8) -0.6011(8) -0.4240(3) 0.032(2) Uani 1 1 d .
C4A C -0.6053(7) -1.0430(7) -0.4767(4) 0.0276(18) Uani 1 1 d .
C6A C -0.6430(7) -0.8798(7) -0.4590(4) 0.0272(17) Uani 1 1 d .
C11 C -0.3639(9) -0.8045(9) -0.4297(5) 0.043(2) Uani 1 1 d .
H11C H -0.4011 -0.8517 -0.4564 0.064 Uiso 1 1 calc R
H11B H -0.3889 -0.8147 -0.3891 0.064 Uiso 1 1 calc R
H11A H -0.2885 -0.8186 -0.4315 0.064 Uiso 1 1 calc R
C12 C -0.3518(7) -0.8949(7) -0.1163(4) 0.0283(19) Uani 1 1 d .
C7A C -0.7091(9) -1.0184(9) -0.3814(4) 0.041(2) Uani 1 1 d .
H7D H -0.6891 -1.0911 -0.3734 0.049 Uiso 1 1 calc R
H7C H -0.7855 -1.0173 -0.3891 0.049 Uiso 1 1 calc R
C16 C -0.4090(8) -0.9061(8) -0.6363(4) 0.0306(19) Uani 1 1 d .
C1A C -0.7583(8) -0.9037(7) -0.2927(4) 0.032(2) Uani 1 1 d .
C8A C -0.8768(8) -0.8915(9) -0.2990(5) 0.042(2) Uani 1 1 d .
H8F H -0.9035 -0.8492 -0.2663 0.063 Uiso 1 1 calc R
H8E H -0.9101 -0.9597 -0.2980 0.063 Uiso 1 1 calc R
H8D H -0.8928 -0.8575 -0.3367 0.063 Uiso 1 1 calc R
C4 C -0.3872(8) -0.5260(8) -0.4620(4) 0.0314(19) Uani 1 1 d .
C7 C -0.2849(9) -0.5793(9) -0.3704(4) 0.041(3) Uani 1 1 d .
H7B H -0.2906 -0.5048 -0.3610 0.049 Uiso 1 1 calc R
H7A H -0.2106 -0.5936 -0.3801 0.049 Uiso 1 1 calc R
C10A C -0.5943(9) -1.1578(8) -0.4796(4) 0.037(2) Uani 1 1 d .
H10F H -0.5540 -1.1767 -0.5149 0.056 Uiso 1 1 calc R
H10E H -0.6639 -1.1895 -0.4816 0.056 Uiso 1 1 calc R
H10D H -0.5578 -1.1825 -0.4441 0.056 Uiso 1 1 calc R
C10 C -0.3740(9) -0.4104(8) -0.4607(5) 0.039(2) Uani 1 1 d .
H10B H -0.4116 -0.3796 -0.4941 0.059 Uiso 1 1 calc R
H10C H -0.2994 -0.3932 -0.4636 0.059 Uiso 1 1 calc R
H10A H -0.4023 -0.3831 -0.4235 0.059 Uiso 1 1 calc R
C5A C -0.6528(7) -0.9825(8) -0.4365(4) 0.0295(18) Uani 1 1 d .
C8 C -0.1273(8) -0.6555(10) -0.2701(4) 0.043(3) Uani 1 1 d .
H8C H -0.0997 -0.6885 -0.2343 0.065 Uiso 1 1 calc R
H8B H -0.1125 -0.5812 -0.2689 0.065 Uiso 1 1 calc R
H8A H -0.0939 -0.6861 -0.3051 0.065 Uiso 1 1 calc R
C19 C -0.6767(9) -0.5723(8) -0.6757(4) 0.035(2) Uani 1 1 d .
H19C H -0.6696 -0.4992 -0.6866 0.052 Uiso 1 1 calc R
H19B H -0.7501 -0.5872 -0.6662 0.052 Uiso 1 1 calc R
H19A H -0.6543 -0.6157 -0.7090 0.052 Uiso 1 1 calc R
O2W O -0.1162(9) -0.7627(9) -0.0638(4) 0.081(3) Uani 1 1 d D
H2WA H -0.1069 -0.7885 -0.1052 0.121 Uiso 1 1 d D
H2WB H -0.0922 -0.6905 -0.0648 0.121 Uiso 1 1 d D
O3W O -0.4376(11) -1.1557(11) -0.6929(5) 0.108(5) Uani 1 1 d D
H3WA H -0.3708 -1.1425 -0.6690 0.161 Uiso 1 1 d D
H3WB H -0.4876 -1.1927 -0.6639 0.161 Uiso 1 1 d D
O1W O 0.0471(6) -0.6793(6) -0.1368(4) 0.058(2) Uani 1 1 d D
H1WA H 0.0806 -0.6321 -0.1649 0.086 Uiso 1 1 d D
H1WB H 0.0941 -0.7364 -0.1324 0.086 Uiso 1 1 d D

loop_
_atom_site_aniso_label
_atom_site_aniso_U_11
_atom_site_aniso_U_22
_atom_site_aniso_U_33
_atom_site_aniso_U_23
_atom_site_aniso_U_13
_atom_site_aniso_U_12
Zn1 0.0300(5) 0.0275(4) 0.0188(4) -0.0015(3) 0.0008(4) -0.0005(4)
Zn2 0.0349(5) 0.0252(4) 0.0175(4) 0.0006(3) 0.0000(4) -0.0014(4)
O3 0.031(3) 0.031(3) 0.031(3) -0.004(3) 0.007(3) 0.005(3)
N3 0.028(4) 0.033(4) 0.022(3) 0.003(3) 0.001(3) -0.001(3)
N1 0.027(3) 0.028(3) 0.026(3) -0.002(3) 0.000(3) 0.005(3)
O7 0.041(4) 0.038(3) 0.024(3) 0.007(3) -0.005(3) 0.008(3)
O1 0.043(4) 0.035(4) 0.030(3) 0.001(3) -0.005(3) 0.001(3)
N1A 0.024(3) 0.032(4) 0.019(3) 0.000(3) -0.002(3) 0.005(3)
O5 0.042(4) 0.041(4) 0.028(3) -0.009(3) 0.004(3) -0.006(3)
C3 0.038(5) 0.038(5) 0.015(3) 0.005(3) 0.002(3) 0.001(4)
O8 0.053(4) 0.029(3) 0.036(3) 0.006(3) -0.011(3) 0.007(3)
N3A 0.040(4) 0.034(4) 0.017(3) 0.003(3) -0.002(3) 0.001(3)
C2 0.042(5) 0.038(5) 0.013(3) -0.002(3) -0.005(3) -0.012(4)
N2A 0.023(3) 0.034(4) 0.024(3) -0.004(3) -0.003(3) 0.004(3)
C2A 0.036(5) 0.031(5) 0.021(4) 0.002(3) -0.007(3) -0.006(4)
C18 0.029(4) 0.039(5) 0.018(3) 0.006(3) 0.002(3) 0.001(4)
C9A 0.042(5) 0.036(4) 0.025(4) -0.006(3) 0.010(4) 0.001(4)
C1 0.031(4) 0.032(5) 0.021(4) -0.005(3) 0.000(3) 0.001(4)
C6 0.037(4) 0.036(4) 0.018(3) 0.005(4) -0.001(3) -0.001(4)
C11A 0.050(6) 0.033(5) 0.028(4) -0.003(4) 0.006(4) 0.003(4)
C15 0.045(6) 0.038(5) 0.025(4) -0.005(4) 0.005(4) 0.007(4)
O4 0.046(4) 0.067(5) 0.045(4) -0.028(4) 0.000(3) 0.002(4)
C13 0.060(7) 0.047(6) 0.033(5) 0.010(5) -0.013(5) 0.004(5)
C17 0.061(7) 0.048(6) 0.031(5) -0.012(5) 0.012(5) -0.012(5)
N4A 0.032(4) 0.034(4) 0.019(3) -0.001(3) -0.001(3) 0.004(3)
O6 0.077(6) 0.034(4) 0.041(4) -0.006(3) 0.022(4) -0.011(4)
N4 0.040(4) 0.032(4) 0.023(3) 0.004(3) -0.004(3) -0.001(3)
N2 0.030(4) 0.035(4) 0.019(3) 0.001(3) -0.001(3) -0.005(3)
C14 0.046(5) 0.023(4) 0.022(4) 0.002(3) 0.007(4) 0.006(4)
O2 0.056(5) 0.056(5) 0.031(3) 0.013(3) -0.009(3) -0.020(4)
C3A 0.035(4) 0.028(4) 0.013(3) 0.002(3) 0.001(3) 0.000(3)
C9 0.029(5) 0.038(5) 0.044(5) 0.003(4) -0.011(4) 0.002(4)
C5 0.039(5) 0.044(5) 0.012(3) -0.001(3) 0.003(3) -0.009(4)
C4A 0.034(5) 0.028(4) 0.021(4) 0.002(3) -0.008(3) -0.002(3)
C6A 0.033(5) 0.026(4) 0.023(4) -0.002(3) 0.000(3) -0.003(3)
C11 0.043(5) 0.044(6) 0.041(5) 0.010(5) -0.012(4) -0.009(5)
C12 0.030(4) 0.034(5) 0.020(4) -0.006(3) 0.001(3) 0.009(4)
C7A 0.060(6) 0.051(6) 0.013(4) -0.003(4) 0.004(4) -0.020(5)
C16 0.035(5) 0.040(5) 0.016(3) -0.003(3) -0.003(3) -0.001(4)
C1A 0.041(5) 0.031(5) 0.025(4) 0.003(4) -0.005(4) -0.004(4)
C8A 0.035(5) 0.044(6) 0.046(6) -0.001(5) -0.011(5) -0.006(4)
C4 0.035(5) 0.034(5) 0.025(4) -0.001(3) 0.007(3) 0.000(4)
C7 0.051(6) 0.053(6) 0.019(4) 0.003(4) -0.005(4) -0.030(5)
C10A 0.045(6) 0.031(5) 0.035(4) -0.001(4) -0.004(4) 0.003(4)
C10 0.047(6) 0.032(5) 0.040(5) -0.008(4) 0.008(4) -0.010(4)
C5A 0.036(5) 0.036(5) 0.017(4) 0.000(3) -0.003(3) -0.006(4)
C8 0.035(5) 0.066(7) 0.029(5) -0.013(5) -0.005(4) -0.010(5)
C19 0.050(6) 0.034(5) 0.020(4) 0.009(4) -0.005(4) 0.004(4)
O2W 0.081(7) 0.110(9) 0.051(5) -0.020(6) -0.005(5) -0.038(7)
O3W 0.157(14) 0.097(10) 0.069(7) -0.027(7) 0.009(8) -0.044(9)
O1W 0.044(4) 0.045(5) 0.084(6) -0.020(4) 0.007(4) -0.006(4)

loop_
_atom_type_symbol
_atom_type_description
_atom_type_scat_dispersion_real
_atom_type_scat_dispersion_imag
_atom_type_scat_source
C C 0.0033 0.0016 'International Tables Vol C Tables 4.2.6.8 and 6.1.1.4'
H H 0.0000 0.0000 'International Tables Vol C Tables 4.2.6.8 and 6.1.1.4'
N N 0.0061 0.0033 'International Tables Vol C Tables 4.2.6.8 and 6.1.1.4'
O O 0.0106 0.0060 'International Tables Vol C Tables 4.2.6.8 and 6.1.1.4'
Zn Zn 0.2839 1.4301 'International Tables Vol C Tables 4.2.6.8 and 6.1.1.4'

loop_
_geom_angle_atom_site_label_1
_geom_angle_atom_site_label_2
_geom_angle_atom_site_label_3
_geom_angle
O3 Zn1 O1 104.4(3)
O3 Zn1 N1A 111.7(3)
O1 Zn1 N1A 108.3(3)
O3 Zn1 N1 108.6(3)
O1 Zn1 N1 113.9(3)
N1A Zn1 N1 109.8(3)
O5 Zn2 O7 103.4(3)
O5 Zn2 N3 104.8(3)
O7 Zn2 N3 110.9(3)
O5 Zn2 N3A 114.1(3)
O7 Zn2 N3A 112.5(3)
N3 Zn2 N3A 110.7(3)
C14 O3 Zn1 134.3(6)
N4 N3 C6 104.8(8)
N4 N3 Zn2 121.2(6)
C6 N3 Zn2 133.9(7)
N2 N1 C3 105.9(7)
N2 N1 Zn1 122.5(6)
C3 N1 Zn1 131.1(6)
C18 O7 Zn2 131.6(7)
C12 O1 Zn1 121.9(6)
C3A N1A N2A 105.3(7)
C3A N1A Zn1 133.8(6)
N2A N1A Zn1 120.3(5)
C16 O5 Zn2 128.4(7)
N1 C3 C2 110.6(8)
N1 C3 C9 119.6(8)
C2 C3 C9 129.7(8)
C6A N3A N4A 106.6(7)
C6A N3A Zn2 131.5(7)
N4A N3A Zn2 119.1(6)
C3 C2 C1 106.0(8)
C3 C2 C7 131.0(9)
C1 C2 C7 122.9(9)
C1A N2A N1A 109.9(7)
C1A N2A H22A 125.1
N1A N2A H22A 125.1
C1A C2A C3A 105.1(8)
C1A C2A C7A 126.9(9)
C3A C2A C7A 127.9(9)
O8 C18 O7 125.2(8)
O8 C18 C19 120.1(9)
O7 C18 C19 114.7(9)
C3A C9A H9F 109.5
C3A C9A H9E 109.5
H9F C9A H9E 109.5
C3A C9A H9D 109.5
H9F C9A H9D 109.5
H9E C9A H9D 109.5
N2 C1 C2 106.0(8)
N2 C1 C8 122.9(8)
C2 C1 C8 131.0(9)
N3 C6 C5 112.1(8)
N3 C6 C11 118.1(8)
C5 C6 C11 129.7(8)
C6A C11A H11F 109.5
C6A C11A H11E 109.5
H11F C11A H11E 109.5
C6A C11A H11D 109.5
H11F C11A H11D 109.5
H11E C11A H11D 109.5
C14 C15 H15C 109.5
C14 C15 H15B 109.5
H15C C15 H15B 109.5
C14 C15 H15A 109.5
H15C C15 H15A 109.5
H15B C15 H15A 109.5
C12 C13 H13C 109.5
C12 C13 H13B 109.5
H13C C13 H13B 109.5
C12 C13 H13A 109.5
H13C C13 H13A 109.5
H13B C13 H13A 109.5
C16 C17 H17C 109.5
C16 C17 H17B 109.5
H17C C17 H17B 109.5
C16 C17 H17A 109.5
H17C C17 H17A 109.5
H17B C17 H17A 109.5
N3A N4A C4A 110.3(7)
N3A N4A H44A 124.9
C4A N4A H44A 124.9
N3 N4 C4 111.1(8)
N3 N4 H444 124.4
C4 N4 H444 124.4
N1 N2 C1 111.4(7)
N1 N2 H222 124.3
C1 N2 H222 124.3
O4 C14 O3 125.8(8)
O4 C14 C15 119.1(9)
O3 C14 C15 115.0(9)
N1A C3A C2A 110.9(8)
N1A C3A C9A 119.3(8)
C2A C3A C9A 129.7(8)
C3 C9 H9C 109.5
C3 C9 H9B 109.5
H9C C9 H9B 109.5
C3 C9 H9A 109.5
H9C C9 H9A 109.5
H9B C9 H9A 109.5
C6 C5 C4 103.8(8)
C6 C5 C7 131.9(10)
C4 C5 C7 124.2(9)
C5A C4A N4A 107.8(8)
C5A C4A C10A 130.7(9)
N4A C4A C10A 121.5(8)
N3A C6A C5A 110.0(8)
N3A C6A C11A 120.8(8)
C5A C6A C11A 129.1(8)
C6 C11 H11C 109.5
C6 C11 H11B 109.5
H11C C11 H11B 109.5
C6 C11 H11A 109.5
H11C C11 H11A 109.5
H11B C11 H11A 109.5
O2 C12 O1 124.9(9)
O2 C12 C13 119.1(9)
O1 C12 C13 116.0(9)
C5A C7A C2A 114.9(8)
C5A C7A H7D 108.5
C2A C7A H7D 108.5
C5A C7A H7C 108.5
C2A C7A H7C 108.5
H7D C7A H7C 107.5
O6 C16 O5 125.2(9)
O6 C16 C17 120.5(9)
O5 C16 C17 114.2(9)
N2A C1A C2A 108.6(8)
N2A C1A C8A 119.9(9)
C2A C1A C8A 131.5(9)
C1A C8A H8F 109.5
C1A C8A H8E 109.5
H8F C8A H8E 109.5
C1A C8A H8D 109.5
H8F C8A H8D 109.5
H8E C8A H8D 109.5
N4 C4 C5 108.2(8)
N4 C4 C10 121.5(9)
C5 C4 C10 130.3(9)
C5 C7 C2 115.2(8)
C5 C7 H7B 108.5
C2 C7 H7B 108.5
C5 C7 H7A 108.5
C2 C7 H7A 108.5
H7B C7 H7A 107.5
C4A C10A H10F 109.5
C4A C10A H10E 109.5
H10F C10A H10E 109.5
C4A C10A H10D 109.5
H10F C10A H10D 109.5
H10E C10A H10D 109.5
C4 C10 H10B 109.5
C4 C10 H10C 109.5
H10B C10 H10C 109.5
C4 C10 H10A 109.5
H10B C10 H10A 109.5
H10C C10 H10A 109.5
C4A C5A C6A 105.2(8)
C4A C5A C7A 126.3(9)
C6A C5A C7A 128.4(9)
C1 C8 H8C 109.5
C1 C8 H8B 109.5
H8C C8 H8B 109.5
C1 C8 H8A 109.5
H8C C8 H8A 109.5
H8B C8 H8A 109.5
C18 C19 H19C 109.5
C18 C19 H19B 109.5
H19C C19 H19B 109.5
C18 C19 H19A 109.5
H19C C19 H19A 109.5
H19B C19 H19A 109.5
H2WA O2W H2WB 105.1
H3WA O3W H3WB 105.0
H1WA O1W H1WB 105.9

loop_
_geom_bond_atom_site_label_1
_geom_bond_atom_site_label_2
_geom_bond_distance
Zn1 O3 1.948(6)
Zn1 O1 1.949(7)
Zn1 N1A 2.002(7)
Zn1 N1 2.003(8)
Zn2 O5 1.943(7)
Zn2 O7 1.947(6)
Zn2 N3 1.992(8)
Zn2 N3A 2.004(8)
O3 C14 1.287(12)
N3 N4 1.339(11)
N3 C6 1.354(11)
N1 N2 1.338(10)
N1 C3 1.353(11)
O7 C18 1.287(12)
O1 C12 1.282(12)
N1A C3A 1.330(11)
N1A N2A 1.381(10)
O5 C16 1.289(12)
C3 C2 1.375(13)
C3 C9 1.528(13)
O8 C18 1.212(13)
N3A C6A 1.312(11)
N3A N4A 1.353(11)
C2 C1 1.389(13)
C2 C7 1.523(12)
N2A C1A 1.354(12)
N2A H22A 0.8800
C2A C1A 1.355(14)
C2A C3A 1.407(12)
C2A C7A 1.516(12)
C18 C19 1.508(12)
C9A C3A 1.508(12)
C9A H9F 0.9800
C9A H9E 0.9800
C9A H9D 0.9800
C1 N2 1.369(11)
C1 C8 1.467(14)
C6 C5 1.380(14)
C6 C11 1.535(15)
C11A C6A 1.481(13)
C11A H11F 0.9800
C11A H11E 0.9800
C11A H11D 0.9800
C15 C14 1.521(12)
C15 H15C 0.9800
C15 H15B 0.9800
C15 H15A 0.9800
O4 C14 1.216(13)
C13 C12 1.514(13)
C13 H13C 0.9800
C13 H13B 0.9800
C13 H13A 0.9800
C17 C16 1.508(13)
C17 H17C 0.9800
C17 H17B 0.9800
C17 H17A 0.9800
N4A C4A 1.364(11)
N4A H44A 0.8800
O6 C16 1.217(13)
N4 C4 1.354(12)
N4 H444 0.8800
N2 H222 0.8800
O2 C12 1.230(13)
C9 H9C 0.9800
C9 H9B 0.9800
C9 H9A 0.9800
C5 C4 1.382(14)
C5 C7 1.494(12)
C4A C5A 1.342(13)
C4A C10A 1.493(13)
C6A C5A 1.428(13)
C11 H11C 0.9800
C11 H11B 0.9800
C11 H11A 0.9800
C7A C5A 1.511(12)
C7A H7D 0.9900
C7A H7C 0.9900
C1A C8A 1.527(14)
C8A H8F 0.9800
C8A H8E 0.9800
C8A H8D 0.9800
C4 C10 1.505(13)
C7 H7B 0.9900
C7 H7A 0.9900
C10A H10F 0.9800
C10A H10E 0.9800
C10A H10D 0.9800
C10 H10B 0.9800
C10 H10C 0.9800
C10 H10A 0.9800
C8 H8C 0.9800
C8 H8B 0.9800
C8 H8A 0.9800
C19 H19C 0.9800
C19 H19B 0.9800
C19 H19A 0.9800
O2W H2WA 0.9978
O2W H2WB 0.9824
O3W H3WA 1.0245
O3W H3WB 1.0308
O1W H1WA 0.9793
O1W H1WB 0.9567
